data_8102185
loop_
_publ_author_name
'Liu, Sheng-Li'
'Wen, Chun-Lin'

_publ_section_title
;
Crystal structure of tetraacetylethylenediamine, C~10~H~16~N~2~O~4~
;
_journal_issue 4
_journal_name_full 'Zeitschrift f\"ur Kristallographie - New Crystal Structures'
_journal_page_first 385
_journal_page_last 386
_journal_volume 222
_journal_year 2007
_chemical_formula_moiety 'C10 H16 N2 O4'
_chemical_formula_sum 'C10 H16 N2 O4'
_chemical_formula_weight 228.25
_chemical_name_common Tetraacetylethylenediamine
_chemical_name_systematic
; 
 tetraacetylethylenediamine
;
_space_group_IT_number 14
_symmetry_cell_setting monoclinic
_symmetry_space_group_name_Hall '-P 2ybc'
_symmetry_space_group_name_H-M 'P 1 21/c 1'
_atom_sites_solution_hydrogens geom
_atom_sites_solution_primary direct
_atom_sites_solution_secondary difmap
_audit_creation_method SHELXL-97
_cell_angle_alpha 90.00
_cell_angle_beta 95.6980(10)
_cell_angle_gamma 90.00
_cell_formula_units_Z 2
_cell_length_a 5.95220(10)
_cell_length_b 10.2591(2)
_cell_length_c 9.3392(2)
_cell_measurement_reflns_used 4276
_cell_measurement_temperature 273(2)
_cell_measurement_theta_max 28.02
_cell_measurement_theta_min 2.96
_cell_volume 567.473(19)
_computing_cell_refinement 'Bruker SMART'
_computing_data_collection 'Bruker SMART'
_computing_data_reduction 'Bruker SAINT'
_computing_molecular_graphics 'Bruker SHELXTL'
_computing_publication_material 'Bruker SHELXTL'
_computing_structure_refinement 'SHELXL-97 (Sheldrick, 1997)'
_computing_structure_solution 'SHELXS-97 (Sheldrick, 1990)'
_diffrn_ambient_temperature 273(2)
_diffrn_measured_fraction_theta_full 0.983
_diffrn_measured_fraction_theta_max 0.983
_diffrn_measurement_device_type 'Bruker SMART CCD'
_diffrn_measurement_method phi/omega
_diffrn_radiation_monochromator graphite
_diffrn_radiation_source 'fine-focus sealed tube'
_diffrn_radiation_type MoK\a
_diffrn_radiation_wavelength 0.71073
_diffrn_reflns_av_R_equivalents 0.0136
_diffrn_reflns_av_sigmaI/netI 0.0116
_diffrn_reflns_limit_h_max 7
_diffrn_reflns_limit_h_min -7
_diffrn_reflns_limit_k_max 13
_diffrn_reflns_limit_k_min -13
_diffrn_reflns_limit_l_max 11
_diffrn_reflns_limit_l_min -12
_diffrn_reflns_number 6099
_diffrn_reflns_theta_full 28.10
_diffrn_reflns_theta_max 28.10
_diffrn_reflns_theta_min 2.96
_exptl_absorpt_coefficient_mu 0.104
_exptl_absorpt_correction_T_max 0.9539
_exptl_absorpt_correction_T_min 0.9500
_exptl_absorpt_correction_type none
_exptl_crystal_colour colourless
_exptl_crystal_density_diffrn 1.336
_exptl_crystal_density_method 'not measured'
_exptl_crystal_description block
_exptl_crystal_F_000 244
_exptl_crystal_size_max 0.50
_exptl_crystal_size_mid 0.48
_exptl_crystal_size_min 0.46
_refine_diff_density_max 0.227
_refine_diff_density_min -0.252
_refine_diff_density_rms 0.050
_refine_ls_extinction_method none
_refine_ls_goodness_of_fit_ref 1.053
_refine_ls_hydrogen_treatment constr
_refine_ls_matrix_type full
_refine_ls_number_parameters 75
_refine_ls_number_reflns 1360
_refine_ls_number_restraints 0
_refine_ls_restrained_S_all 1.053
_refine_ls_R_factor_all 0.0419
_refine_ls_R_factor_gt 0.0390
_refine_ls_shift/su_max 0.000
_refine_ls_shift/su_mean 0.000
_refine_ls_structure_factor_coef Fsqd
_refine_ls_weighting_details 'calc w=1/[\s^2^(Fo^2^)+(0.0640P)^2^+0.0912P] where P=(Fo^2^+2Fc^2^)/3'
_refine_ls_weighting_scheme calc
_refine_ls_wR_factor_gt 0.1093
_refine_ls_wR_factor_ref 0.1134
_reflns_number_gt 1236
_reflns_number_total 1360
_reflns_threshold_expression >2sigma(I)
_cod_data_source_file 1267-2106.cff
_cod_data_source_block wcln2_0m
_cod_depositor_comments
;
The following automatic conversions were performed:
'_symmetry_cell_setting' value 'Monoclinic' changed to 'monoclinic'
according to '/home/saulius/struct/CIF-dictionaries/cif_core.dic'
dictionary named 'cif_core.dic' version 2.4.1 from 2010-06-29.

Automatic conversion script
Id: cif_fix_enum 1555 2011-01-17 13:19:09Z saulius 
;
_cod_original_sg_symbol_H-M P12(1)/c1
_cod_database_code 8102185

loop_
_symmetry_equiv_pos_as_xyz
'x, y, z'
'-x, y+1/2, -z+1/2'
'-x, -y, -z'
'x, -y-1/2, z-1/2'

loop_
_atom_site_label
_atom_site_type_symbol
_atom_site_fract_x
_atom_site_fract_y
_atom_site_fract_z
_atom_site_U_iso_or_equiv
_atom_site_adp_type
_atom_site_occupancy
_atom_site_symmetry_multiplicity
_atom_site_Wyckoff_symbol
_atom_site_calc_flag
_atom_site_refinement_flags
_atom_site_disorder_assembly
_atom_site_disorder_group
C1 C 0.8390(2) 0.64169(10) 0.02022(16) 0.0516(3) Uani 1 4 e d . . .
H1A H 0.7325 0.5862 -0.0344 0.077 Uiso 1 4 e calc R . .
H1B H 0.8410 0.6213 0.1207 0.077 Uiso 1 4 e calc R . .
H1C H 0.9867 0.6281 -0.0101 0.077 Uiso 1 4 e calc R . .
C2 C 0.77147(17) 0.78131(10) -0.00412(11) 0.0367(2) Uani 1 4 e d . . .
C3 C 0.58117(16) 0.97919(8) 0.06410(10) 0.0333(2) Uani 1 4 e d . . .
H3A H 0.7286 1.0171 0.0557 0.040 Uiso 1 4 e calc R . .
H3B H 0.5272 1.0115 0.1521 0.040 Uiso 1 4 e calc R . .
C4 C 0.2937(2) 0.83325(12) 0.23176(13) 0.0479(3) Uani 1 4 e d . . .
H4A H 0.1960 0.7722 0.2727 0.072 Uiso 1 4 e calc R . .
H4B H 0.2044 0.8958 0.1747 0.072 Uiso 1 4 e calc R . .
H4C H 0.3845 0.8774 0.3075 0.072 Uiso 1 4 e calc R . .
C5 C 0.44426(16) 0.76191(10) 0.13848(10) 0.0356(2) Uani 1 4 e d . . .
N1 N 0.60133(13) 0.83630(7) 0.07153(8) 0.0324(2) Uani 1 4 e d . . .
O1 O 0.86962(15) 0.85112(8) -0.08202(10) 0.0537(3) Uani 1 4 e d . . .
O2 O 0.42877(15) 0.64518(7) 0.12086(10) 0.0516(3) Uani 1 4 e d . . .

loop_
_atom_site_aniso_label
_atom_site_aniso_U_11
_atom_site_aniso_U_22
_atom_site_aniso_U_33
_atom_site_aniso_U_23
_atom_site_aniso_U_13
_atom_site_aniso_U_12
C1 0.0464(6) 0.0311(5) 0.0784(8) 0.0001(5) 0.0118(6) 0.0098(4)
C2 0.0356(5) 0.0305(5) 0.0442(5) -0.0014(4) 0.0056(4) 0.0034(4)
C3 0.0392(5) 0.0214(4) 0.0396(5) -0.0018(3) 0.0057(4) -0.0003(3)
C4 0.0516(7) 0.0494(6) 0.0453(6) 0.0017(5) 0.0182(5) -0.0008(5)
C5 0.0391(5) 0.0319(5) 0.0358(5) 0.0059(3) 0.0040(4) -0.0012(4)
N1 0.0367(4) 0.0227(4) 0.0385(4) 0.0013(3) 0.0067(3) 0.0014(3)
O1 0.0550(5) 0.0435(5) 0.0670(6) 0.0081(4) 0.0289(4) 0.0062(3)
O2 0.0586(5) 0.0298(4) 0.0683(6) 0.0049(3) 0.0162(4) -0.0062(3)

loop_
_atom_type_symbol
_atom_type_description
_atom_type_scat_dispersion_real
_atom_type_scat_dispersion_imag
_atom_type_scat_source
C C 0.0033 0.0016 'International Tables Vol C Tables 4.2.6.8 and 6.1.1.4'
H H 0.0000 0.0000 'International Tables Vol C Tables 4.2.6.8 and 6.1.1.4'
N N 0.0061 0.0033 'International Tables Vol C Tables 4.2.6.8 and 6.1.1.4'
O O 0.0106 0.0060 'International Tables Vol C Tables 4.2.6.8 and 6.1.1.4'

loop_
_geom_angle_atom_site_label_1
_geom_angle_atom_site_label_2
_geom_angle_atom_site_label_3
_geom_angle
_geom_angle_site_symmetry_1
_geom_angle_site_symmetry_3
_geom_angle_publ_flag
O1 C2 N1 118.55(9) . . ?
O1 C2 C1 121.20(10) . . ?
N1 C2 C1 120.12(9) . . ?
N1 C3 C3 111.02(9) . 3_675 ?
O2 C5 N1 121.54(9) . . ?
O2 C5 C4 121.29(9) . . ?
N1 C5 C4 117.17(9) . . ?
C5 N1 C2 123.39(9) . . ?
C5 N1 C3 120.57(8) . . ?
C2 N1 C3 115.75(8) . . ?

loop_
_geom_bond_atom_site_label_1
_geom_bond_atom_site_label_2
_geom_bond_distance
_geom_bond_site_symmetry_2
_geom_bond_publ_flag
C1 C2 1.4989(13) . ?
C2 O1 1.2116(13) . ?
C2 N1 1.4089(12) . ?
C3 N1 1.4719(11) . ?
C3 C3 1.5231(18) 3_675 ?
C4 C5 1.5007(14) . ?
C5 O2 1.2111(12) . ?
C5 N1 1.4013(12) . ?

loop_
_geom_torsion_atom_site_label_1
_geom_torsion_atom_site_label_2
_geom_torsion_atom_site_label_3
_geom_torsion_atom_site_label_4
_geom_torsion
_geom_torsion_site_symmetry_1
_geom_torsion_site_symmetry_2
_geom_torsion_site_symmetry_3
_geom_torsion_site_symmetry_4
_geom_torsion_publ_flag
O2 C5 N1 C2 -8.86(14) . . . . ?
C4 C5 N1 C2 171.85(9) . . . . ?
O2 C5 N1 C3 164.65(9) . . . . ?
C4 C5 N1 C3 -14.64(12) . . . . ?
O1 C2 N1 C5 165.40(10) . . . . ?
C1 C2 N1 C5 -18.83(14) . . . . ?
O1 C2 N1 C3 -8.40(14) . . . . ?
C1 C2 N1 C3 167.38(9) . . . . ?
C3 C3 N1 C5 -84.41(12) 3_675 . . . ?
C3 C3 N1 C2 89.57(12) 3_675 . . . ?
